data_1525437
loop_
_publ_author_name
'Waesche, R.'
'Denner, W.'
'Schulz, H.'

_publ_section_title
;
 Influence of high hydrostatic pressure on the crystal structure of barium
 titanate ( Ba Ti O3 )
;
_journal_name_full 'Materials Research Bulletin'
_journal_page_first 497
_journal_page_last 500
_journal_volume 16
_journal_year 1981
_chemical_formula_sum 'Ba O3 Ti'
_chemical_name_systematic 'Ba (Ti O3)'
_space_group_IT_number 99
_symmetry_space_group_name_Hall 'P 4 -2'
_symmetry_space_group_name_H-M 'P 4 m m'
_cell_angle_alpha 90
_cell_angle_beta 90
_cell_angle_gamma 90
_cell_formula_units_Z 1
_cell_length_a 3.9915
_cell_length_b 3.9915
_cell_length_c 4.025
_cell_volume 64.127
_citation_journal_id_ASTM MRBUAC
_cod_data_source_file Waesche_MRBUAC_1981_490.cif
_cod_data_source_block Ba1O3Ti1
_cod_original_cell_volume 64.12659
_cod_original_formula_sum 'Ba1 O3 Ti1'
_cod_database_code 1525437

loop_
_symmetry_equiv_pos_as_xyz
x,y,z
-y,x,z
-x,-y,z
y,-x,z
-x,y,z
-y,-x,z
x,-y,z
y,x,z

loop_
_atom_site_label
_atom_site_type_symbol
_atom_site_fract_x
_atom_site_fract_y
_atom_site_fract_z
_atom_site_occupancy
_atom_site_U_iso_or_equiv
Ti1 Ti+4 0.5 0.5 0.51 1 0.0
O2 O-2 0.5 0 0.479 1 0.0
O1 O-2 0.5 0.5 -0.022 1 0.0
Ba1 Ba+2 0 0 0 1 0.0
